data_7104727
loop_
_publ_author_name
'Kamps, Ina'
'Mix, Andreas'
'Berger, Raphael J F'
'Neumann, Beate'
'Stammler, Hans-Georg'
'Mitzel, Norbert W'

_publ_section_title
;
 Two diamino-substituted lithiocarbanions in one molecule.
;
_journal_issue 37
_journal_name_full 'Chemical communications (Cambridge, England)'
_journal_page_first 5558
_journal_page_last 5560
_journal_paper_doi 10.1039/b909561f
_journal_volume 34
_journal_year 2009
_chemical_formula_moiety 'C26 H55 Li3 N8, C5 H12'
_chemical_formula_sum 'C31 H67 Li3 N8'
_chemical_formula_weight 572.75
_chemical_name_systematic ?
_space_group_IT_number 14
_symmetry_cell_setting monoclinic
_symmetry_space_group_name_Hall '-P 2yn'
_symmetry_space_group_name_H-M 'P 1 21/n 1'
_atom_sites_solution_hydrogens geom
_atom_sites_solution_primary direct
_atom_sites_solution_secondary difmap
_audit_creation_method SHELXL-97
_cell_angle_alpha 90.00
_cell_angle_beta 107.4903(9)
_cell_angle_gamma 90.00
_cell_formula_units_Z 4
_cell_length_a 14.1087(2)
_cell_length_b 16.8082(2)
_cell_length_c 16.9787(2)
_cell_measurement_reflns_used 59880
_cell_measurement_temperature 100(2)
_cell_measurement_theta_max 27.485
_cell_measurement_theta_min 2.910
_cell_volume 3840.21(9)
_computing_cell_refinement 'HKL Scalepack (Otwinowski & Minor 1997)'
_computing_data_collection 'Collect, Bruker AXS, 2004'
_computing_data_reduction 'Denzo and Scalepack (Otwinowski & Minor, 1997)'
_computing_molecular_graphics 'SHELXTL-PLUS (1990)'
_computing_publication_material 'SHELXL-97 (Sheldrick, 1997)'
_computing_structure_refinement 'SHELXL-97 (Sheldrick, 1997)'
_computing_structure_solution 'SHELXS-97 (Sheldrick, 1990)'
_diffrn_ambient_temperature 100(2)
_diffrn_measured_fraction_theta_full 0.993
_diffrn_measured_fraction_theta_max 0.993
_diffrn_measurement_device_type KappaCCD
_diffrn_measurement_method CCD
_diffrn_radiation_monochromator graphite
_diffrn_radiation_source 'fine-focus sealed tube'
_diffrn_radiation_type MoK\a
_diffrn_radiation_wavelength 0.71073
_diffrn_reflns_av_R_equivalents 0.039
_diffrn_reflns_av_sigmaI/netI 0.0265
_diffrn_reflns_limit_h_max 18
_diffrn_reflns_limit_h_min -18
_diffrn_reflns_limit_k_max 21
_diffrn_reflns_limit_k_min -21
_diffrn_reflns_limit_l_max 22
_diffrn_reflns_limit_l_min -22
_diffrn_reflns_number 79398
_diffrn_reflns_theta_full 27.49
_diffrn_reflns_theta_max 27.49
_diffrn_reflns_theta_min 3.03
_exptl_absorpt_coefficient_mu 0.059
_exptl_absorpt_correction_T_max 0.9884
_exptl_absorpt_correction_T_min 0.9827
_exptl_absorpt_correction_type multi-scan
_exptl_absorpt_process_details 'Denzo and Scalepack (Otwinowski & Minor, 1997)'
_exptl_crystal_colour Colourless
_exptl_crystal_density_diffrn 0.991
_exptl_crystal_density_method 'not measured'
_exptl_crystal_description fragment
_exptl_crystal_F_000 1272
_exptl_crystal_size_max 0.30
_exptl_crystal_size_mid 0.25
_exptl_crystal_size_min 0.20
_platon_squeeze_details
;
;
_refine_diff_density_max 0.212
_refine_diff_density_min -0.205
_refine_diff_density_rms 0.049
_refine_ls_extinction_method none
_refine_ls_goodness_of_fit_ref 1.057
_refine_ls_hydrogen_treatment refall
_refine_ls_matrix_type full
_refine_ls_number_parameters 554
_refine_ls_number_reflns 8752
_refine_ls_number_restraints 0
_refine_ls_restrained_S_all 1.057
_refine_ls_R_factor_all 0.0587
_refine_ls_R_factor_gt 0.0467
_refine_ls_shift/su_max 0.000
_refine_ls_shift/su_mean 0.000
_refine_ls_structure_factor_coef Fsqd
_refine_ls_weighting_details 'calc w=1/[\s^2^(Fo^2^)+(0.0954P)^2^+0.1661P] where P=(Fo^2^+2Fc^2^)/3'
_refine_ls_weighting_scheme calc
_refine_ls_wR_factor_gt 0.1347
_refine_ls_wR_factor_ref 0.1426
_reflns_number_gt 6907
_reflns_number_total 8752
_reflns_threshold_expression >2sigma(I)
_cod_data_source_file b909561f.txt
_cod_data_source_block compound_3
_cod_depositor_comments
;
The following automatic conversions were performed:
'_symmetry_cell_setting' value 'Monoclinic' changed to 'monoclinic'
according to '/home/saulius/struct/CIF-dictionaries/cif_core.dic'
dictionary named 'cif_core.dic' version 2.4.1 from 2010-06-29.

Automatic conversion script
Id: cif_fix_enum 1527 2010-12-29 10:47:43Z saulius 
;
_cod_original_sg_symbol_H-M 'P 21/n'
_cod_database_code 7104727

loop_
_symmetry_equiv_pos_as_xyz
'x, y, z'
'-x+1/2, y+1/2, -z+1/2'
'-x, -y, -z'
'x-1/2, -y-1/2, z-1/2'

loop_
_atom_site_label
_atom_site_type_symbol
_atom_site_fract_x
_atom_site_fract_y
_atom_site_fract_z
_atom_site_U_iso_or_equiv
_atom_site_adp_type
_atom_site_occupancy
_atom_site_symmetry_multiplicity
_atom_site_calc_flag
_atom_site_refinement_flags
_atom_site_disorder_assembly
_atom_site_disorder_group
Li1 Li 0.32812(13) 0.37337(10) 0.12980(11) 0.0258(4) Uani 1 1 d . . .
Li2 Li 0.37958(14) 0.38388(11) 0.30404(12) 0.0294(4) Uani 1 1 d . . .
Li3 Li 0.18212(14) 0.37203(11) 0.20993(11) 0.0273(4) Uani 1 1 d . . .
N1 N 0.11101(7) 0.28297(5) 0.13323(5) 0.0237(2) Uani 1 1 d . . .
N2 N 0.22401(7) 0.22753(5) 0.06535(5) 0.0229(2) Uani 1 1 d . . .
N3 N 0.34264(6) 0.30930(5) 0.02653(5) 0.0241(2) Uani 1 1 d . . .
N4 N 0.28652(7) 0.40837(6) -0.07877(6) 0.0286(2) Uani 1 1 d . . .
N5 N 0.46343(6) 0.47261(5) 0.25941(5) 0.02112(19) Uani 1 1 d . . .
N6 N 0.51370(6) 0.34167(5) 0.30412(5) 0.0244(2) Uani 1 1 d . . .
N7 N 0.31172(6) 0.50387(5) 0.15249(5) 0.02128(19) Uani 1 1 d . . .
N8 N 0.15231(6) 0.50123(5) 0.17639(5) 0.0230(2) Uani 1 1 d . . .
C1 C 0.21620(8) 0.28244(6) 0.13207(6) 0.0225(2) Uani 1 1 d . . .
H1 H 0.2459(9) 0.2531(7) 0.1865(8) 0.026(3) Uiso 1 1 d . . .
C2 C 0.07693(9) 0.20233(6) 0.14660(7) 0.0284(2) Uani 1 1 d . . .
H2A H 0.0052(11) 0.2063(8) 0.1418(8) 0.030(3) Uiso 1 1 d . . .
H2B H 0.1172(10) 0.1843(8) 0.2035(9) 0.032(3) Uiso 1 1 d . . .
C3 C 0.09363(9) 0.14150(7) 0.08537(7) 0.0294(3) Uani 1 1 d . . .
H3A H 0.0494(10) 0.1533(8) 0.0283(8) 0.030(3) Uiso 1 1 d . . .
H3B H 0.0795(10) 0.0875(8) 0.1035(8) 0.029(3) Uiso 1 1 d . . .
C4 C 0.20005(8) 0.14544(6) 0.08181(7) 0.0257(2) Uani 1 1 d . . .
H4A H 0.2480(9) 0.1264(7) 0.1354(8) 0.024(3) Uiso 1 1 d . . .
H4B H 0.2100(9) 0.1091(7) 0.0398(7) 0.022(3) Uiso 1 1 d . . .
C5 C 0.04409(9) 0.31846(7) 0.05821(7) 0.0292(3) Uani 1 1 d . . .
H5A H -0.0240(12) 0.3169(8) 0.0617(9) 0.041(4) Uiso 1 1 d . . .
H5B H 0.0448(10) 0.2913(8) 0.0043(9) 0.035(3) Uiso 1 1 d . . .
H5C H 0.0621(10) 0.3767(9) 0.0529(8) 0.035(3) Uiso 1 1 d . . .
C6 C 0.32096(8) 0.23014(6) 0.05380(7) 0.0248(2) Uani 1 1 d . . .
H6A H 0.3241(9) 0.1887(7) 0.0120(8) 0.027(3) Uiso 1 1 d . . .
H6B H 0.3762(9) 0.2168(7) 0.1057(8) 0.024(3) Uiso 1 1 d . . .
C7 C 0.26950(8) 0.32879(6) -0.05275(6) 0.0253(2) Uani 1 1 d . . .
H7A H 0.2051(10) 0.3275(7) -0.0455(7) 0.022(3) Uiso 1 1 d . . .
H7B H 0.2761(10) 0.2879(7) -0.0967(8) 0.029(3) Uiso 1 1 d . . .
C8 C 0.44280(9) 0.30968(7) 0.01697(7) 0.0297(2) Uani 1 1 d . . .
H8A H 0.4482(9) 0.2669(8) -0.0225(8) 0.029(3) Uiso 1 1 d . . .
H8B H 0.4899(10) 0.2957(7) 0.0696(8) 0.028(3) Uiso 1 1 d . . .
C9 C 0.46455(9) 0.39081(7) -0.01319(8) 0.0333(3) Uani 1 1 d . . .
H9A H 0.5308(11) 0.3904(8) -0.0237(9) 0.039(4) Uiso 1 1 d . . .
H9B H 0.4678(10) 0.4326(8) 0.0309(8) 0.033(3) Uiso 1 1 d . . .
C10 C 0.38395(9) 0.41360(8) -0.09186(7) 0.0329(3) Uani 1 1 d . . .
H10A H 0.3856(11) 0.3767(9) -0.1365(10) 0.043(4) Uiso 1 1 d . . .
H10B H 0.3935(10) 0.4684(8) -0.1065(8) 0.032(3) Uiso 1 1 d . . .
C11 C 0.20821(11) 0.42932(9) -0.15383(8) 0.0387(3) Uani 1 1 d . . .
H11A H 0.2157(11) 0.4841(10) -0.1697(9) 0.048(4) Uiso 1 1 d . . .
H11B H 0.2055(11) 0.3929(9) -0.2024(10) 0.046(4) Uiso 1 1 d . . .
H11C H 0.1417(13) 0.4259(9) -0.1456(10) 0.049(4) Uiso 1 1 d . . .
C12 C 0.47240(8) 0.39034(6) 0.22817(6) 0.0230(2) Uani 1 1 d . . .
H12 H 0.5280(10) 0.3942(7) 0.1977(8) 0.027(3) Uiso 1 1 d . . .
C13 C 0.55984(8) 0.50671(6) 0.30705(7) 0.0243(2) Uani 1 1 d . . .
H13A H 0.6057(9) 0.5140(7) 0.2711(8) 0.025(3) Uiso 1 1 d . . .
H13B H 0.5496(9) 0.5603(8) 0.3227(8) 0.027(3) Uiso 1 1 d . . .
C14 C 0.60717(8) 0.45424(7) 0.38141(7) 0.0273(2) Uani 1 1 d . . .
H14A H 0.6768(10) 0.4748(8) 0.4112(8) 0.031(3) Uiso 1 1 d . . .
H14B H 0.5698(10) 0.4582(8) 0.4221(8) 0.032(3) Uiso 1 1 d . . .
C15 C 0.61235(8) 0.36820(7) 0.35515(7) 0.0277(2) Uani 1 1 d . . .
H15A H 0.6339(11) 0.3333(8) 0.4041(9) 0.037(4) Uiso 1 1 d . . .
H15B H 0.6631(9) 0.3634(7) 0.3228(7) 0.023(3) Uiso 1 1 d . . .
C16 C 0.51736(9) 0.25830(7) 0.28256(8) 0.0311(3) Uani 1 1 d . . .
H16A H 0.5615(11) 0.2500(9) 0.2496(9) 0.039(4) Uiso 1 1 d . . .
H16B H 0.5435(10) 0.2273(8) 0.3345(8) 0.028(3) Uiso 1 1 d . . .
H16C H 0.4497(10) 0.2395(7) 0.2515(8) 0.027(3) Uiso 1 1 d . . .
C17 C 0.41686(8) 0.52411(6) 0.18989(6) 0.0221(2) Uani 1 1 d . . .
H17A H 0.4245(9) 0.5801(7) 0.2061(7) 0.021(3) Uiso 1 1 d . . .
H17B H 0.4520(9) 0.5202(7) 0.1456(7) 0.019(3) Uiso 1 1 d . . .
C18 C 0.25435(8) 0.53108(6) 0.20641(6) 0.0222(2) Uani 1 1 d . . .
H18A H 0.2845(9) 0.5101(7) 0.2623(8) 0.022(3) Uiso 1 1 d . . .
H18B H 0.2557(9) 0.5911(7) 0.2073(7) 0.020(3) Uiso 1 1 d . . .
C19 C 0.27219(8) 0.54307(6) 0.07143(6) 0.0243(2) Uani 1 1 d . . .
H19A H 0.3149(9) 0.5253(7) 0.0362(8) 0.023(3) Uiso 1 1 d . . .
H19B H 0.2749(9) 0.6014(8) 0.0770(8) 0.028(3) Uiso 1 1 d . . .
C20 C 0.16410(8) 0.51889(7) 0.03455(7) 0.0257(2) Uani 1 1 d . . .
H20A H 0.1633(9) 0.4620(8) 0.0239(8) 0.030(3) Uiso 1 1 d . . .
H20B H 0.1329(10) 0.5472(8) -0.0195(8) 0.030(3) Uiso 1 1 d . . .
C21 C 0.10464(8) 0.53604(7) 0.09375(7) 0.0262(2) Uani 1 1 d . . .
H21A H 0.0380(10) 0.5138(7) 0.0732(8) 0.028(3) Uiso 1 1 d . . .
H21B H 0.0983(9) 0.5963(7) 0.1006(7) 0.023(3) Uiso 1 1 d . . .
C22 C 0.09718(8) 0.52819(7) 0.23266(7) 0.0292(2) Uani 1 1 d . . .
H22A H 0.0271(12) 0.5028(8) 0.2154(9) 0.042(4) Uiso 1 1 d . . .
H22B H 0.0922(10) 0.5878(9) 0.2343(8) 0.035(3) Uiso 1 1 d . . .
H22C H 0.1343(10) 0.5078(7) 0.2883(8) 0.026(3) Uiso 1 1 d . . .
C23 C 0.25816(8) 0.35406(6) 0.34899(6) 0.0261(2) Uani 1 1 d . . .
C24 C 0.15030(10) 0.33795(8) 0.34553(8) 0.0353(3) Uani 1 1 d . . .
H24A H 0.1049(12) 0.3904(10) 0.3332(10) 0.052(4) Uiso 1 1 d . . .
H24B H 0.1156(12) 0.2941(10) 0.3005(10) 0.052(4) Uiso 1 1 d . . .
H24C H 0.1393(12) 0.3172(10) 0.4000(11) 0.055(4) Uiso 1 1 d . . .
C25 C 0.29998(10) 0.41450(7) 0.41831(7) 0.0334(3) Uani 1 1 d . . .
H25A H 0.2961(11) 0.3944(8) 0.4750(10) 0.045(4) Uiso 1 1 d . . .
H25B H 0.2639(11) 0.4645(9) 0.4089(9) 0.037(4) Uiso 1 1 d . . .
H25C H 0.3724(12) 0.4280(9) 0.4262(9) 0.044(4) Uiso 1 1 d . . .
C26 C 0.31348(10) 0.27551(7) 0.37724(7) 0.0317(3) Uani 1 1 d . . .
H26A H 0.3043(10) 0.2562(8) 0.4317(9) 0.034(3) Uiso 1 1 d . . .
H26B H 0.2889(11) 0.2317(9) 0.3325(9) 0.039(4) Uiso 1 1 d . . .
H26C H 0.3863(12) 0.2813(9) 0.3877(9) 0.046(4) Uiso 1 1 d . . .

loop_
_atom_site_aniso_label
_atom_site_aniso_U_11
_atom_site_aniso_U_22
_atom_site_aniso_U_33
_atom_site_aniso_U_23
_atom_site_aniso_U_13
_atom_site_aniso_U_12
Li1 0.0250(9) 0.0232(9) 0.0256(9) 0.0000(7) 0.0023(7) -0.0017(7)
Li2 0.0265(9) 0.0310(9) 0.0283(9) 0.0026(7) 0.0048(7) 0.0022(7)
Li3 0.0272(9) 0.0267(9) 0.0254(9) -0.0002(7) 0.0041(7) -0.0010(7)
N1 0.0229(4) 0.0223(4) 0.0234(4) 0.0029(3) 0.0030(4) -0.0030(3)
N2 0.0250(5) 0.0207(4) 0.0206(4) -0.0008(3) 0.0032(3) -0.0047(3)
N3 0.0228(5) 0.0255(4) 0.0214(4) 0.0009(3) 0.0027(4) -0.0040(3)
N4 0.0298(5) 0.0292(5) 0.0250(5) 0.0038(4) 0.0056(4) -0.0048(4)
N5 0.0193(4) 0.0198(4) 0.0204(4) -0.0009(3) 0.0001(3) -0.0003(3)
N6 0.0230(5) 0.0217(4) 0.0226(4) -0.0002(3) -0.0022(4) 0.0026(3)
N7 0.0189(4) 0.0218(4) 0.0197(4) 0.0021(3) 0.0006(3) 0.0003(3)
N8 0.0195(4) 0.0241(4) 0.0223(4) 0.0010(3) 0.0017(3) 0.0010(3)
C1 0.0220(5) 0.0230(5) 0.0192(5) -0.0004(4) 0.0013(4) -0.0020(4)
C2 0.0276(6) 0.0250(5) 0.0312(6) 0.0035(4) 0.0068(5) -0.0045(4)
C3 0.0318(6) 0.0230(5) 0.0298(6) 0.0020(4) 0.0038(5) -0.0076(4)
C4 0.0314(6) 0.0207(5) 0.0218(5) 0.0008(4) 0.0031(4) -0.0025(4)
C5 0.0238(6) 0.0279(6) 0.0305(6) 0.0057(4) 0.0002(5) -0.0023(4)
C6 0.0254(5) 0.0241(5) 0.0226(5) -0.0004(4) 0.0036(4) -0.0014(4)
C7 0.0260(6) 0.0275(5) 0.0197(5) -0.0007(4) 0.0031(4) -0.0059(4)
C8 0.0246(6) 0.0340(6) 0.0296(6) -0.0013(5) 0.0068(5) -0.0032(5)
C9 0.0283(6) 0.0393(7) 0.0333(6) -0.0017(5) 0.0106(5) -0.0090(5)
C10 0.0370(7) 0.0339(6) 0.0299(6) 0.0017(5) 0.0132(5) -0.0077(5)
C11 0.0408(8) 0.0408(7) 0.0301(6) 0.0112(5) 0.0041(5) -0.0018(6)
C12 0.0236(5) 0.0215(5) 0.0209(5) -0.0010(4) 0.0020(4) 0.0014(4)
C13 0.0215(5) 0.0245(5) 0.0234(5) -0.0036(4) 0.0013(4) -0.0019(4)
C14 0.0243(5) 0.0286(5) 0.0233(5) -0.0030(4) -0.0016(4) -0.0006(4)
C15 0.0226(5) 0.0287(6) 0.0253(5) -0.0009(4) -0.0027(4) 0.0043(4)
C16 0.0319(6) 0.0241(5) 0.0303(6) -0.0014(5) -0.0014(5) 0.0049(5)
C17 0.0204(5) 0.0209(5) 0.0220(5) 0.0014(4) 0.0021(4) -0.0010(4)
C18 0.0210(5) 0.0206(5) 0.0220(5) 0.0006(4) 0.0021(4) 0.0004(4)
C19 0.0243(5) 0.0232(5) 0.0218(5) 0.0037(4) 0.0017(4) -0.0009(4)
C20 0.0244(5) 0.0260(5) 0.0215(5) 0.0035(4) -0.0013(4) -0.0005(4)
C21 0.0198(5) 0.0262(5) 0.0264(5) 0.0028(4) -0.0025(4) 0.0013(4)
C22 0.0238(6) 0.0323(6) 0.0305(6) -0.0004(5) 0.0067(5) 0.0041(4)
C23 0.0292(6) 0.0248(5) 0.0223(5) 0.0006(4) 0.0048(4) 0.0004(4)
C24 0.0347(6) 0.0399(7) 0.0325(6) 0.0038(5) 0.0119(5) -0.0034(5)
C25 0.0437(7) 0.0290(6) 0.0251(6) -0.0020(5) 0.0066(5) -0.0014(5)
C26 0.0386(7) 0.0262(6) 0.0283(6) 0.0047(5) 0.0069(5) 0.0017(5)

loop_
_atom_type_symbol
_atom_type_description
_atom_type_scat_dispersion_real
_atom_type_scat_dispersion_imag
_atom_type_scat_source
C C 0.0033 0.0016 'International Tables Vol C Tables 4.2.6.8 and 6.1.1.4'
H H 0.0000 0.0000 'International Tables Vol C Tables 4.2.6.8 and 6.1.1.4'
N N 0.0061 0.0033 'International Tables Vol C Tables 4.2.6.8 and 6.1.1.4'
Li Li -0.0003 0.0001 'International Tables Vol C Tables 4.2.6.8 and 6.1.1.4'

loop_
_geom_angle_atom_site_label_1
_geom_angle_atom_site_label_2
_geom_angle_atom_site_label_3
_geom_angle
_geom_angle_site_symmetry_1
_geom_angle_site_symmetry_3
_geom_angle_publ_flag
N3 Li1 C1 84.84(7) . . ?
N3 Li1 C12 113.03(9) . . ?
C1 Li1 C12 124.94(9) . . ?
N3 Li1 N7 132.62(9) . . ?
C1 Li1 N7 124.14(9) . . ?
C12 Li1 N7 82.23(7) . . ?
N3 Li1 C6 32.49(4) . . ?
C1 Li1 C6 58.01(5) . . ?
C12 Li1 C6 111.36(8) . . ?
N7 Li1 C6 162.35(9) . . ?
N3 Li1 Li3 131.97(9) . . ?
C1 Li1 Li3 49.35(6) . . ?
C12 Li1 Li3 106.11(8) . . ?
N7 Li1 Li3 78.20(7) . . ?
C6 Li1 Li3 107.27(7) . . ?
N3 Li1 Li2 146.91(9) . . ?
C1 Li1 Li2 89.15(8) . . ?
C12 Li1 Li2 47.14(6) . . ?
N7 Li1 Li2 76.57(7) . . ?
C6 Li1 Li2 120.82(8) . . ?
Li3 Li1 Li2 59.07(6) . . ?
N6 Li2 C12 42.37(5) . . ?
N6 Li2 C23 140.31(10) . . ?
C12 Li2 C23 161.47(11) . . ?
N6 Li2 N5 68.52(7) . . ?
C12 Li2 N5 41.04(5) . . ?
C23 Li2 N5 149.80(10) . . ?
N6 Li2 C26 103.28(8) . . ?
C12 Li2 C26 136.69(10) . . ?
C23 Li2 C26 37.15(5) . . ?
N5 Li2 C26 168.94(10) . . ?
N6 Li2 C25 133.76(9) . . ?
C12 Li2 C25 161.57(10) . . ?
C23 Li2 C25 36.57(5) . . ?
N5 Li2 C25 122.17(9) . . ?
C26 Li2 C25 57.66(6) . . ?
N6 Li2 Li3 138.96(10) . . ?
C12 Li2 Li3 110.77(9) . . ?
C23 Li2 Li3 54.08(6) . . ?
N5 Li2 Li3 113.95(8) . . ?
C26 Li2 Li3 77.11(7) . . ?
C25 Li2 Li3 81.83(7) . . ?
N6 Li2 Li1 85.69(8) . . ?
C12 Li2 Li1 51.18(6) . . ?
C23 Li2 Li1 112.19(8) . . ?
N5 Li2 Li1 71.01(7) . . ?
C26 Li2 Li1 116.78(8) . . ?
C25 Li2 Li1 140.21(9) . . ?
Li3 Li2 Li1 59.70(6) . . ?
N6 Li2 H25C 114.8(4) . . ?
C12 Li2 H25C 139.8(4) . . ?
C23 Li2 H25C 58.7(4) . . ?
N5 Li2 H25C 106.1(4) . . ?
C26 Li2 H25C 69.9(4) . . ?
C25 Li2 H25C 23.1(4) . . ?
Li3 Li2 H25C 103.9(4) . . ?
Li1 Li2 H25C 157.2(4) . . ?
N6 Li2 H26C 82.3(4) . . ?
C12 Li2 H26C 121.3(4) . . ?
C23 Li2 H26C 58.2(4) . . ?
N5 Li2 H26C 146.4(4) . . ?
C26 Li2 H26C 22.9(4) . . ?
C25 Li2 H26C 67.5(4) . . ?
Li3 Li2 H26C 99.0(4) . . ?
Li1 Li2 H26C 124.7(4) . . ?
H25C Li2 H26C 70.6(6) . . ?
N1 Li3 C1 41.55(5) . . ?
N1 Li3 N8 121.85(9) . . ?
C1 Li3 N8 125.36(9) . . ?
N1 Li3 C23 123.17(9) . . ?
C1 Li3 C23 114.66(9) . . ?
N8 Li3 C23 112.34(8) . . ?
N1 Li3 C24 103.07(8) . . ?
C1 Li3 C24 122.15(9) . . ?
N8 Li3 C24 112.10(8) . . ?
C23 Li3 C24 36.41(5) . . ?
N1 Li3 Li2 129.60(9) . . ?
C1 Li3 Li2 91.89(8) . . ?
N8 Li3 Li2 98.94(8) . . ?
C23 Li3 Li2 48.69(6) . . ?
C24 Li3 Li2 85.10(7) . . ?
N1 Li3 Li1 89.32(8) . . ?
C1 Li3 Li1 51.07(6) . . ?
N8 Li3 Li1 88.74(7) . . ?
C23 Li3 Li1 108.46(8) . . ?
C24 Li3 Li1 143.28(9) . . ?
Li2 Li3 Li1 61.23(7) . . ?
N1 Li3 H1 52.3(3) . . ?
C1 Li3 H1 26.4(3) . . ?
N8 Li3 H1 148.9(3) . . ?
C23 Li3 H1 88.7(3) . . ?
C24 Li3 H1 98.5(3) . . ?
Li2 Li3 H1 77.4(3) . . ?
Li1 Li3 H1 62.2(3) . . ?
C5 N1 C2 110.64(8) . . ?
C5 N1 C1 112.02(8) . . ?
C2 N1 C1 111.57(8) . . ?
C5 N1 Li3 108.73(8) . . ?
C2 N1 Li3 134.06(9) . . ?
C1 N1 Li3 73.26(7) . . ?
C6 N2 C4 109.72(8) . . ?
C6 N2 C1 112.02(8) . . ?
C4 N2 C1 111.32(8) . . ?
C7 N3 C8 109.41(9) . . ?
C7 N3 C6 109.61(8) . . ?
C8 N3 C6 109.66(8) . . ?
C7 N3 Li1 115.45(8) . . ?
C8 N3 Li1 115.11(8) . . ?
C6 N3 Li1 96.79(8) . . ?
C7 N4 C11 109.73(9) . . ?
C7 N4 C10 110.57(9) . . ?
C11 N4 C10 110.71(10) . . ?
C17 N5 C13 109.38(8) . . ?
C17 N5 C12 109.13(8) . . ?
C13 N5 C12 112.99(8) . . ?
C17 N5 Li2 122.08(8) . . ?
C13 N5 Li2 125.74(8) . . ?
C12 N5 Li2 66.67(7) . . ?
C16 N6 C15 109.99(8) . . ?
C16 N6 C12 110.22(8) . . ?
C15 N6 C12 113.47(8) . . ?
C16 N6 Li2 116.27(9) . . ?
C15 N6 Li2 127.91(9) . . ?
C12 N6 Li2 71.59(8) . . ?
C18 N7 C17 109.49(8) . . ?
C18 N7 C19 108.56(8) . . ?
C17 N7 C19 110.46(8) . . ?
C18 N7 Li1 121.03(8) . . ?
C17 N7 Li1 99.06(7) . . ?
C19 N7 Li1 107.76(8) . . ?
C18 N8 C22 108.94(8) . . ?
C18 N8 C21 108.25(8) . . ?
C22 N8 C21 108.35(8) . . ?
C18 N8 Li3 98.80(7) . . ?
C22 N8 Li3 103.15(8) . . ?
C21 N8 Li3 128.11(8) . . ?
N1 C1 N2 108.37(8) . . ?
N1 C1 Li3 65.18(7) . . ?
N2 C1 Li3 168.97(9) . . ?
N1 C1 Li1 135.81(8) . . ?
N2 C1 Li1 101.47(8) . . ?
Li3 C1 Li1 79.58(8) . . ?
N1 C1 H1 97.5(7) . . ?
N2 C1 H1 106.5(7) . . ?
Li3 C1 H1 83.6(7) . . ?
Li1 C1 H1 104.5(7) . . ?
N1 C2 C3 112.70(9) . . ?
N1 C2 H2A 107.2(7) . . ?
C3 C2 H2A 110.6(7) . . ?
N1 C2 H2B 107.9(7) . . ?
C3 C2 H2B 107.1(8) . . ?
H2A C2 H2B 111.5(11) . . ?
C4 C3 C2 110.73(9) . . ?
C4 C3 H3A 106.7(7) . . ?
C2 C3 H3A 110.4(7) . . ?
C4 C3 H3B 110.0(7) . . ?
C2 C3 H3B 108.3(7) . . ?
H3A C3 H3B 110.8(10) . . ?
N2 C4 C3 109.57(9) . . ?
N2 C4 H4A 109.9(7) . . ?
C3 C4 H4A 110.6(7) . . ?
N2 C4 H4B 110.8(7) . . ?
C3 C4 H4B 111.1(7) . . ?
H4A C4 H4B 104.7(10) . . ?
N1 C5 H5A 108.9(9) . . ?
N1 C5 H5B 114.7(8) . . ?
H5A C5 H5B 108.3(12) . . ?
N1 C5 H5C 110.8(8) . . ?
H5A C5 H5C 107.7(11) . . ?
H5B C5 H5C 106.2(11) . . ?
N2 C6 N3 111.50(8) . . ?
N2 C6 Li1 82.16(7) . . ?
N3 C6 Li1 50.72(6) . . ?
N2 C6 H6A 108.7(7) . . ?
N3 C6 H6A 110.3(7) . . ?
Li1 C6 H6A 161.0(7) . . ?
N2 C6 H6B 112.9(7) . . ?
N3 C6 H6B 107.3(7) . . ?
Li1 C6 H6B 82.8(7) . . ?
H6A C6 H6B 106.0(10) . . ?
N4 C7 N3 110.51(8) . . ?
N4 C7 H7A 108.1(7) . . ?
N3 C7 H7A 108.1(7) . . ?
N4 C7 H7B 109.4(7) . . ?
N3 C7 H7B 108.7(7) . . ?
H7A C7 H7B 111.9(10) . . ?
N3 C8 C9 109.82(9) . . ?
N3 C8 H8A 109.9(7) . . ?
C9 C8 H8A 110.8(7) . . ?
N3 C8 H8B 108.2(8) . . ?
C9 C8 H8B 112.2(8) . . ?
H8A C8 H8B 105.9(11) . . ?
C8 C9 C10 110.40(10) . . ?
C8 C9 H9A 110.3(8) . . ?
C10 C9 H9A 109.7(8) . . ?
C8 C9 H9B 109.9(7) . . ?
C10 C9 H9B 109.2(7) . . ?
H9A C9 H9B 107.3(11) . . ?
N4 C10 C9 109.94(9) . . ?
N4 C10 H10A 108.7(9) . . ?
C9 C10 H10A 109.5(9) . . ?
N4 C10 H10B 107.8(8) . . ?
C9 C10 H10B 109.7(8) . . ?
H10A C10 H10B 111.2(11) . . ?
N4 C11 H11A 110.7(9) . . ?
N4 C11 H11B 113.4(9) . . ?
H11A C11 H11B 108.9(12) . . ?
N4 C11 H11C 111.4(9) . . ?
H11A C11 H11C 106.3(13) . . ?
H11B C11 H11C 105.8(13) . . ?
N6 C12 N5 104.63(7) . . ?
N6 C12 Li2 66.04(7) . . ?
N5 C12 Li2 72.30(8) . . ?
N6 C12 Li1 127.56(8) . . ?
N5 C12 Li1 103.17(7) . . ?
Li2 C12 Li1 81.69(8) . . ?
N6 C12 H12 107.5(7) . . ?
N5 C12 H12 105.6(6) . . ?
Li2 C12 H12 171.8(7) . . ?
Li1 C12 H12 106.5(7) . . ?
N5 C13 C14 109.44(9) . . ?
N5 C13 H13A 111.4(7) . . ?
C14 C13 H13A 111.5(7) . . ?
N5 C13 H13B 109.0(8) . . ?
C14 C13 H13B 112.3(7) . . ?
H13A C13 H13B 103.2(10) . . ?
C13 C14 C15 110.85(9) . . ?
C13 C14 H14A 109.4(7) . . ?
C15 C14 H14A 110.1(7) . . ?
C13 C14 H14B 110.3(8) . . ?
C15 C14 H14B 110.5(8) . . ?
H14A C14 H14B 105.5(11) . . ?
N6 C15 C14 109.91(9) . . ?
N6 C15 H15A 108.3(8) . . ?
C14 C15 H15A 110.4(8) . . ?
N6 C15 H15B 110.5(7) . . ?
C14 C15 H15B 109.5(7) . . ?
H15A C15 H15B 108.3(11) . . ?
N6 C16 H16A 111.4(9) . . ?
N6 C16 H16B 108.3(7) . . ?
H16A C16 H16B 107.9(11) . . ?
N6 C16 H16C 109.8(7) . . ?
H16A C16 H16C 109.3(12) . . ?
H16B C16 H16C 110.1(10) . . ?
N5 C17 N7 111.41(8) . . ?
N5 C17 H17A 111.1(7) . . ?
N7 C17 H17A 110.9(7) . . ?
N5 C17 H17B 111.0(6) . . ?
N7 C17 H17B 108.6(6) . . ?
H17A C17 H17B 103.5(9) . . ?
N8 C18 N7 110.22(8) . . ?
N8 C18 H18A 108.0(7) . . ?
N7 C18 H18A 109.4(7) . . ?
N8 C18 H18B 111.1(7) . . ?
N7 C18 H18B 108.1(7) . . ?
H18A C18 H18B 110.1(10) . . ?
N7 C19 C20 108.42(9) . . ?
N7 C19 H19A 107.0(7) . . ?
C20 C19 H19A 112.3(7) . . ?
N7 C19 H19B 111.2(7) . . ?
C20 C19 H19B 108.1(7) . . ?
H19A C19 H19B 109.8(10) . . ?
C21 C20 C19 111.24(9) . . ?
C21 C20 H20A 109.4(8) . . ?
C19 C20 H20A 107.1(8) . . ?
C21 C20 H20B 109.6(7) . . ?
C19 C20 H20B 111.0(7) . . ?
H20A C20 H20B 108.5(10) . . ?
N8 C21 C20 111.60(8) . . ?
N8 C21 H21A 107.6(8) . . ?
C20 C21 H21A 110.9(8) . . ?
N8 C21 H21B 108.2(7) . . ?
C20 C21 H21B 110.3(7) . . ?
H21A C21 H21B 108.1(10) . . ?
N8 C22 H22A 109.6(8) . . ?
N8 C22 H22B 112.3(8) . . ?
H22A C22 H22B 110.4(11) . . ?
N8 C22 H22C 106.3(7) . . ?
H22A C22 H22C 108.2(11) . . ?
H22B C22 H22C 109.8(10) . . ?
C24 C23 C25 107.21(10) . . ?
C24 C23 C26 105.45(10) . . ?
C25 C23 C26 106.73(9) . . ?
C24 C23 Li2 157.56(9) . . ?
C25 C23 Li2 87.35(9) . . ?
C26 C23 Li2 85.78(9) . . ?
C24 C23 Li3 80.33(8) . . ?
C25 C23 Li3 130.86(9) . . ?
C26 C23 Li3 118.03(9) . . ?
Li2 C23 Li3 77.23(8) . . ?
C23 C24 Li3 63.26(7) . . ?
C23 C24 H24A 113.0(9) . . ?
Li3 C24 H24A 84.0(9) . . ?
C23 C24 H24B 112.7(9) . . ?
Li3 C24 H24B 71.0(9) . . ?
H24A C24 H24B 108.0(12) . . ?
C23 C24 H24C 115.9(9) . . ?
Li3 C24 H24C 173.4(9) . . ?
H24A C24 H24C 102.0(13) . . ?
H24B C24 H24C 104.3(12) . . ?
C23 C25 Li2 56.08(7) . . ?
C23 C25 H25A 112.5(8) . . ?
Li2 C25 H25A 142.4(8) . . ?
C23 C25 H25B 112.7(8) . . ?
Li2 C25 H25B 112.1(8) . . ?
H25A C25 H25B 105.2(12) . . ?
C23 C25 H25C 112.9(9) . . ?
Li2 C25 H25C 59.6(8) . . ?
H25A C25 H25C 106.3(12) . . ?
H25B C25 H25C 106.6(12) . . ?
C23 C26 Li2 57.07(7) . . ?
C23 C26 H26A 111.4(8) . . ?
Li2 C26 H26A 146.6(8) . . ?
C23 C26 H26B 110.8(8) . . ?
Li2 C26 H26B 104.0(8) . . ?
H26A C26 H26B 109.2(11) . . ?
C23 C26 H26C 111.9(9) . . ?
Li2 C26 H26C 60.2(9) . . ?
H26A C26 H26C 106.0(12) . . ?
H26B C26 H26C 107.4(12) . . ?

loop_
_geom_bond_atom_site_label_1
_geom_bond_atom_site_label_2
_geom_bond_distance
_geom_bond_site_symmetry_2
_geom_bond_publ_flag
Li1 N3 2.119(2) . ?
Li1 C1 2.206(2) . ?
Li1 C12 2.2296(19) . ?
Li1 N7 2.2509(19) . ?
Li1 C6 2.719(2) . ?
Li1 Li3 2.789(3) . ?
Li1 Li2 2.832(3) . ?
Li2 N6 2.020(2) . ?
Li2 C12 2.098(2) . ?
Li2 C23 2.134(2) . ?
Li2 N5 2.176(2) . ?
Li2 C26 2.536(2) . ?
Li2 C25 2.569(2) . ?
Li2 Li3 2.771(3) . ?
Li2 H25C 2.234(15) . ?
Li2 H26C 2.217(15) . ?
Li3 N1 2.039(2) . ?
Li3 C1 2.151(2) . ?
Li3 N8 2.252(2) . ?
Li3 C23 2.301(2) . ?
Li3 C24 2.540(2) . ?
Li3 H1 2.276(12) . ?
N1 C5 1.4653(13) . ?
N1 C2 1.4783(13) . ?
N1 C1 1.4902(14) . ?
N2 C6 1.4396(14) . ?
N2 C4 1.4673(13) . ?
N2 C1 1.4908(13) . ?
N3 C7 1.4660(13) . ?
N3 C8 1.4700(15) . ?
N3 C6 1.4709(13) . ?
N4 C7 1.4511(14) . ?
N4 C11 1.4569(15) . ?
N4 C10 1.4595(16) . ?
N5 C17 1.4520(13) . ?
N5 C13 1.4736(13) . ?
N5 C12 1.4999(13) . ?
N6 C16 1.4533(14) . ?
N6 C15 1.4703(13) . ?
N6 C12 1.4900(13) . ?
N7 C18 1.4656(14) . ?
N7 C17 1.4674(13) . ?
N7 C19 1.4759(13) . ?
N8 C18 1.4639(13) . ?
N8 C22 1.4729(15) . ?
N8 C21 1.4820(13) . ?
C1 H1 1.020(13) . ?
C2 C3 1.5260(17) . ?
C2 H2A 0.993(14) . ?
C2 H2B 1.008(14) . ?
C3 C4 1.5222(16) . ?
C3 H3A 1.002(13) . ?
C3 H3B 0.998(13) . ?
C4 H4A 1.009(13) . ?
C4 H4B 0.981(12) . ?
C5 H5A 0.980(16) . ?
C5 H5B 1.026(14) . ?
C5 H5C 1.021(14) . ?
C6 H6A 1.004(13) . ?
C6 H6B 1.011(13) . ?
C7 H7A 0.954(13) . ?
C7 H7B 1.040(13) . ?
C8 C9 1.5201(16) . ?
C8 H8A 1.001(14) . ?
C8 H8B 0.969(14) . ?
C9 C10 1.5202(17) . ?
C9 H9A 1.003(15) . ?
C9 H9B 1.017(14) . ?
C10 H10A 0.985(16) . ?
C10 H10B 0.974(14) . ?
C11 H11A 0.974(17) . ?
C11 H11B 1.018(16) . ?
C11 H11C 0.991(17) . ?
C12 H12 1.064(13) . ?
C13 C14 1.5202(15) . ?
C13 H13A 1.022(13) . ?
C13 H13B 0.962(13) . ?
C14 C15 1.5216(16) . ?
C14 H14A 1.021(14) . ?
C14 H14B 0.989(14) . ?
C15 H15A 0.987(15) . ?
C15 H15B 1.028(13) . ?
C16 H16A 0.964(15) . ?
C16 H16B 0.995(13) . ?
C16 H16C 0.993(13) . ?
C17 H17A 0.977(12) . ?
C17 H17B 1.019(12) . ?
C18 H18A 0.982(12) . ?
C18 H18B 1.009(12) . ?
C19 C20 1.5195(15) . ?
C19 H19A 1.013(13) . ?
C19 H19B 0.985(13) . ?
C20 C21 1.5179(16) . ?
C20 H20A 0.973(13) . ?
C20 H20B 1.010(13) . ?
C21 H21A 0.974(14) . ?
C21 H21B 1.027(12) . ?
C22 H22A 1.035(16) . ?
C22 H22B 1.005(14) . ?
C22 H22C 0.993(13) . ?
C23 C24 1.5293(17) . ?
C23 C25 1.5324(15) . ?
C23 C26 1.5352(16) . ?
C24 H24A 1.073(17) . ?
C24 H24B 1.069(17) . ?
C24 H24C 1.042(17) . ?
C25 H25A 1.037(16) . ?
C25 H25B 0.971(15) . ?
C25 H25C 1.015(16) . ?
C26 H26A 1.025(14) . ?
C26 H26B 1.040(15) . ?
C26 H26C 0.994(16) . ?

loop_
_platon_squeeze_void_nr
_platon_squeeze_void_average_x
_platon_squeeze_void_average_y
_platon_squeeze_void_average_z
_platon_squeeze_void_volume
_platon_squeeze_void_count_electrons
1 0.018 0.427 0.518 1043.7 14.3
